data_4000285
_journal_name_full 'Chemistry of Materials'
_journal_paper_doi 10.1021/cm034206l
_journal_year 2003
_chemical_formula_sum 'C4 H18 Co2 N2 O14 P4'
_chemical_formula_weight 559.94
_space_group_IT_number 2
_symmetry_cell_setting triclinic
_symmetry_space_group_name_Hall '-P 1'
_symmetry_space_group_name_H-M 'P -1'
_atom_sites_solution_hydrogens geom
_atom_sites_solution_primary direct
_atom_sites_solution_secondary difmap
_cell_angle_alpha 71.198(4)
_cell_angle_beta 82.385(4)
_cell_angle_gamma 87.920(5)
_cell_formula_units_Z 1
_cell_length_a 5.4635(13)
_cell_length_b 7.7205(18)
_cell_length_c 9.976(2)
_cell_measurement_reflns_used 808
_cell_measurement_temperature 293(2)
_cell_measurement_theta_max 27.53
_cell_measurement_theta_min 2.17
_cell_volume 394.82(16)
_diffrn_ambient_temperature 293(2)
_diffrn_detector_area_resol_mean 4K
_diffrn_measurement_device_type 'Siemens SMART CCD'
_diffrn_measurement_method CCD
_diffrn_radiation_monochromator graphite
_diffrn_radiation_source 'fine-focus sealed tube'
_diffrn_radiation_type MoK\a
_diffrn_radiation_wavelength 0.71073
_diffrn_reflns_av_R_equivalents 0.0380
_diffrn_reflns_av_sigmaI/netI 0.0694
_diffrn_reflns_limit_h_max 7
_diffrn_reflns_limit_h_min -6
_diffrn_reflns_limit_k_max 9
_diffrn_reflns_limit_k_min -9
_diffrn_reflns_limit_l_max 12
_diffrn_reflns_limit_l_min 0
_diffrn_reflns_number 2423
_diffrn_reflns_theta_max 27.53
_diffrn_reflns_theta_min 2.17
_diffrn_standards_decay_% 0.0
_exptl_absorpt_coefficient_mu 2.586
_exptl_absorpt_correction_T_max 0.970
_exptl_absorpt_correction_T_min 0.726
_exptl_absorpt_correction_type empirical
_exptl_absorpt_process_details ?
_exptl_crystal_colour 'purple red'
_exptl_crystal_density_diffrn 2.355
_exptl_crystal_density_method 'not measured'
_exptl_crystal_description needle
_exptl_crystal_F_000 282
_exptl_crystal_size_max 0.10
_exptl_crystal_size_mid 0.02
_exptl_crystal_size_min 0.02
_refine_ls_extinction_coef ?
_refine_ls_extinction_method none
_refine_ls_goodness_of_fit_ref 0.908
_refine_ls_hydrogen_treatment mixed
_refine_ls_matrix_type full
_refine_ls_number_parameters 136
_refine_ls_number_reflns 1692
_refine_ls_number_restraints 1
_refine_ls_restrained_S_all 0.908
_refine_ls_R_factor_all 0.0459
_refine_ls_R_factor_gt 0.0353
_refine_ls_shift/su_max 0.000
_refine_ls_shift/su_mean 0.000
_refine_ls_structure_factor_coef Fsqd
_refine_ls_weighting_details 'calc w=1/[\s^2^(Fo^2^)+(0.0227P)^2^+0.0000P] where P=(Fo^2^+2Fc^2^)/3'
_refine_ls_weighting_scheme calc
_refine_ls_wR_factor_gt 0.0662
_refine_ls_wR_factor_ref 0.0688
_reflns_number_gt 1349
_reflns_number_total 1692
_reflns_threshold_expression >2sigma(I)
_cod_depositor_comments
;
The following automatic conversions were performed:
'_symmetry_cell_setting' value 'Triclinic' changed to 'triclinic'
according to '/home/saulius/struct/CIF-dictionaries/cif_core.dic'
dictionary named 'cif_core.dic' version 2.4.1 from 2010-06-29.

Automatic conversion script
Id: cif_fix_enum 1527 2010-12-29 10:47:43Z saulius 
;
_cod_original_sg_symbol_H-M P-1
_cod_database_code 4000285

loop_
_symmetry_equiv_pos_as_xyz
'x, y, z'
'-x, -y, -z'

loop_
_atom_site_label
_atom_site_type_symbol
_atom_site_fract_x
_atom_site_fract_y
_atom_site_fract_z
_atom_site_U_iso_or_equiv
_atom_site_adp_type
_atom_site_occupancy
_atom_site_symmetry_multiplicity
_atom_site_calc_flag
_atom_site_refinement_flags
_atom_site_disorder_assembly
_atom_site_disorder_group
Co1 Co 0.32661(8) 0.36145(7) 0.63245(5) 0.01382(15) Uani 1 1 d . . .
P1 P 0.78609(17) 0.14085(13) 0.74886(10) 0.0134(2) Uani 1 1 d . . .
P2 P 0.78276(17) 0.54148(12) 0.70721(10) 0.0128(2) Uani 1 1 d . . .
O1 O 0.6050(4) 0.1608(3) 0.6428(2) 0.0161(6) Uani 1 1 d . . .
O2 O 1.0554(4) 0.1573(3) 0.6897(3) 0.0183(6) Uani 1 1 d . . .
O3 O 0.7378(5) -0.0477(3) 0.8726(3) 0.0189(6) Uani 1 1 d . . .
H3 H 0.729(7) -0.117(6) 0.837(4) 0.026 Uiso 1 1 d . . .
O4 O 0.6250(4) 0.5562(3) 0.5872(2) 0.0145(5) Uani 1 1 d . . .
O5 O 1.0579(4) 0.5370(3) 0.6630(3) 0.0174(6) Uani 1 1 d . . .
O6 O 0.7126(4) 0.6866(3) 0.7765(3) 0.0189(6) Uani 1 1 d . . .
O7 O 0.4257(4) 0.3119(3) 0.8538(3) 0.0163(6) Uani 1 1 d D . .
H7 H 0.374(6) 0.216(3) 0.929(2) 0.023 Uiso 1 1 d D . .
C1 C 0.7947(6) 0.2857(5) 0.9772(4) 0.0199(9) Uani 1 1 d . . .
H1A H 0.7486 0.1659 1.0413 0.030 Uiso 1 1 calc R . .
H1B H 0.7263 0.3762 1.0183 0.030 Uiso 1 1 calc R . .
H1C H 0.9714 0.2970 0.9610 0.030 Uiso 1 1 calc R . .
C2 C 0.6965(6) 0.3142(5) 0.8365(4) 0.0131(8) Uani 1 1 d . . .
N1 N 1.2946(6) 0.8523(5) 0.6397(4) 0.0211(8) Uani 1 1 d . . .
H11 H 1.434(7) 0.824(5) 0.691(4) 0.029 Uiso 1 1 d . . .
H12 H 1.324(7) 0.861(5) 0.555(4) 0.029 Uiso 1 1 d . . .
H13 H 1.168(7) 0.760(5) 0.660(4) 0.029 Uiso 1 1 d . . .
H14 H 1.221(6) 0.968(5) 0.650(4) 0.029 Uiso 1 1 d . . .

loop_
_atom_site_aniso_label
_atom_site_aniso_U_11
_atom_site_aniso_U_22
_atom_site_aniso_U_33
_atom_site_aniso_U_23
_atom_site_aniso_U_13
_atom_site_aniso_U_12
Co1 0.0118(3) 0.0143(3) 0.0151(3) -0.0046(2) -0.0006(2) -0.00059(19)
P1 0.0130(5) 0.0116(5) 0.0156(5) -0.0050(4) -0.0006(4) -0.0009(4)
P2 0.0123(5) 0.0115(5) 0.0152(5) -0.0050(4) -0.0023(4) 0.0000(4)
O1 0.0144(13) 0.0183(14) 0.0182(14) -0.0091(11) -0.0036(11) 0.0020(10)
O2 0.0121(13) 0.0156(14) 0.0281(15) -0.0105(12) 0.0037(11) -0.0016(10)
O3 0.0282(16) 0.0115(14) 0.0181(14) -0.0060(11) -0.0028(12) -0.0018(11)
O4 0.0124(13) 0.0172(14) 0.0135(12) -0.0042(11) -0.0008(10) -0.0031(10)
O5 0.0126(13) 0.0131(14) 0.0260(14) -0.0063(11) -0.0006(11) 0.0001(10)
O6 0.0203(15) 0.0165(14) 0.0222(14) -0.0091(12) -0.0043(11) 0.0019(11)
O7 0.0120(13) 0.0182(15) 0.0167(14) -0.0037(11) 0.0005(11) -0.0003(11)
C1 0.019(2) 0.024(2) 0.0159(19) -0.0059(17) -0.0017(16) -0.0008(16)
C2 0.0073(18) 0.017(2) 0.0151(18) -0.0069(16) 0.0036(15) -0.0009(14)
N1 0.0166(19) 0.0210(19) 0.029(2) -0.0127(17) -0.0040(16) 0.0004(14)
